data_4504630
loop_
_publ_author_name
'Wu, A-Qing'
'Li, Yan'
'Zheng, Fa-Kun'
Guo,
'Huang, Jin-Shun'

_publ_section_title
;
 Different Molecular Frameworks of Zinc(II) and Cadmium(II) Coordination
 Polymers Constructed by Flexible Double Betaine Ligands
;
_journal_issue 2
_journal_name_full 'Crystal Growth &amp; Design'
_journal_page_first 444
_journal_paper_doi 10.1021/cg050378e
_journal_volume 6
_journal_year 2006
_chemical_formula_sum 'C20 H26 N4 O15 Zn'
_chemical_formula_weight 627.82
_chemical_name_systematic
; 
 ? 
;
_space_group_IT_number 14
_symmetry_cell_setting monoclinic
_symmetry_space_group_name_Hall '-P 2yn'
_symmetry_space_group_name_H-M 'P 1 21/n 1'
_atom_sites_solution_hydrogens geom
_atom_sites_solution_primary direct
_atom_sites_solution_secondary difmap
_audit_creation_method SHELXL-97
_cell_angle_alpha 90.00
_cell_angle_beta 95.870(4)
_cell_angle_gamma 90.00
_cell_formula_units_Z 4
_cell_length_a 17.353(5)
_cell_length_b 7.0076(19)
_cell_length_c 21.571(6)
_cell_measurement_reflns_used 5119
_cell_measurement_temperature 130.1500
_cell_measurement_theta_max 27.4835
_cell_measurement_theta_min 3.0585
_cell_volume 2609.3(13)
_computing_cell_refinement 'CrystalClear (Rigaku Corp., 2002)'
_computing_data_collection 'CrystalClear (Rigaku Corp., 2002)'
_computing_data_reduction 'CrystalClear (Rigaku Corp., 2002)'
_computing_molecular_graphics 'Siemens SHELXTL^TM^ 5'
_computing_publication_material 'Siemens SHELXTL^TM^ 5'
_computing_structure_refinement 'Siemens SHELXTL^TM^ 5'
_computing_structure_solution 'Siemens SHELXTL^TM^ 5'
_diffrn_ambient_temperature 130.1500
_diffrn_measured_fraction_theta_full 0.990
_diffrn_measured_fraction_theta_max 0.990
_diffrn_measurement_device_type 'Rigaku Mercury CCD'
_diffrn_measurement_method \w
_diffrn_radiation_monochromator graphite
_diffrn_radiation_source 'rotating-anode generator'
_diffrn_radiation_type MoK\a
_diffrn_radiation_wavelength 0.71073
_diffrn_reflns_av_R_equivalents 0.0341
_diffrn_reflns_av_sigmaI/netI 0.0596
_diffrn_reflns_limit_h_max 20
_diffrn_reflns_limit_h_min -20
_diffrn_reflns_limit_k_max 8
_diffrn_reflns_limit_k_min -6
_diffrn_reflns_limit_l_max 25
_diffrn_reflns_limit_l_min -25
_diffrn_reflns_number 15727
_diffrn_reflns_theta_full 25.00
_diffrn_reflns_theta_max 25.00
_diffrn_reflns_theta_min 3.14
_exptl_absorpt_coefficient_mu 1.022
_exptl_absorpt_correction_T_max 1.0000
_exptl_absorpt_correction_T_min 0.8040
_exptl_absorpt_correction_type multi-scan
_exptl_absorpt_process_details '(CrystalClear, Rigaku 2002)'
_exptl_crystal_colour colorless
_exptl_crystal_density_diffrn 1.579
_exptl_crystal_density_method 'not measured'
_exptl_crystal_description Prism
_exptl_crystal_F_000 1266
_exptl_crystal_size_max 0.30
_exptl_crystal_size_mid 0.20
_exptl_crystal_size_min 0.08
_refine_diff_density_max 2.148
_refine_diff_density_min -0.720
_refine_diff_density_rms 0.109
_refine_ls_extinction_method none
_refine_ls_goodness_of_fit_ref 1.009
_refine_ls_hydrogen_treatment noref
_refine_ls_matrix_type full
_refine_ls_number_parameters 371
_refine_ls_number_reflns 4552
_refine_ls_number_restraints 0
_refine_ls_restrained_S_all 1.009
_refine_ls_R_factor_all 0.0936
_refine_ls_R_factor_gt 0.0683
_refine_ls_shift/su_max 0.001
_refine_ls_shift/su_mean 0.000
_refine_ls_structure_factor_coef Fsqd
_refine_ls_weighting_details 'calc w=1/[\s^2^(Fo^2^)+(0.0868P)^2^+8.3979P] where P=(Fo^2^+2Fc^2^)/3'
_refine_ls_weighting_scheme calc
_refine_ls_wR_factor_gt 0.1742
_refine_ls_wR_factor_ref 0.1921
_reflns_number_gt 3122
_reflns_number_total 4552
_reflns_threshold_expression >2sigma(I)
_cod_data_source_file cg050378esi20050803_054652.cif
_cod_data_source_block h
_cod_depositor_comments
;
The following automatic conversions were performed:

'_exptl_absorpt_correction_type' value 'Multi-scan' changed to
'multi-scan' according to
/home/saulius/struct/CIF-dictionaries/cif_core.dic dictionary named
'cif_core.dic' version 2.4.1 from 2010-06-29.

Automatic conversion script
Id: cif_fix_values 1715 2011-07-08 13:25:40Z adriana 
;
_cod_original_sg_symbol_H-M P2(1)/n
_cod_database_code 4504630

loop_
_symmetry_equiv_pos_as_xyz
'x, y, z'
'-x+1/2, y+1/2, -z+1/2'
'-x, -y, -z'
'x-1/2, -y-1/2, z-1/2'

loop_
_atom_site_label
_atom_site_type_symbol
_atom_site_fract_x
_atom_site_fract_y
_atom_site_fract_z
_atom_site_U_iso_or_equiv
_atom_site_adp_type
_atom_site_occupancy
_atom_site_symmetry_multiplicity
_atom_site_calc_flag
_atom_site_refinement_flags
Zn1 Zn 0.5000 0.5000 0.0000 0.02207(8) Uani 1 2 d S
Zn2 Zn 1.5000 0.5000 0.5000 0.02313(17) Uani 0.3453(8) 2 d SP
Zn21 Zn 1.49103(4) 0.61492(10) 0.49368(3) 0.02313(17) Uani 0.33 1 d P
O1W O 0.44784(8) 0.3785(3) 0.07551(7) 0.0436(5) Uani 1 1 d .
O1 O 1.41720(11) 0.3300(7) 0.44527(8) 0.1915(18) Uani 1 1 d .
O2W O 0.48509(8) 0.7778(2) 0.03622(6) 0.0296(4) Uani 1 1 d .
O2 O 1.43218(9) 0.4508(3) 0.35157(7) 0.0461(5) Uani 1 1 d .
O3 O 0.57416(7) 0.4591(2) 0.14792(6) 0.0262(4) Uani 1 1 d .
O3W O 1.4104(2) 0.6814(5) 0.50290(16) 0.0670(8) Uiso 0.587(4) 1 d P
O3WA O 1.4024(3) 0.8502(7) 0.4867(2) 0.0670(8) Uiso 0.41 1 d P
O4 O 0.60586(7) 0.50073(19) 0.05038(6) 0.0242(4) Uani 1 1 d .
O4W O 1.53509(13) 0.6840(5) 0.42316(11) 0.0944(11) Uani 0.732(4) 1 d P
O4WA O 1.5520(4) 0.5019(14) 0.4315(3) 0.0944(11) Uani 0.27 1 d P
O5W O 0.37642(8) 1.0133(2) -0.02400(7) 0.0349(4) Uani 1 1 d .
O11 O 0.83218(9) 0.1893(2) 0.16063(7) 0.0433(5) Uani 1 1 d .
O12 O 0.79878(9) 0.1338(3) 0.06316(7) 0.0458(5) Uani 1 1 d .
O13 O 0.71202(8) 0.1359(2) 0.12848(6) 0.0322(4) Uani 1 1 d .
O21 O 1.29190(9) -0.2485(3) 0.37403(8) 0.0670(6) Uani 1 1 d .
O22 O 1.22449(13) -0.2775(3) 0.45034(8) 0.0879(7) Uani 1 1 d .
O23 O 1.17221(11) -0.2996(3) 0.35783(10) 0.0806(7) Uani 1 1 d .
N1 N 1.17249(9) 0.1645(2) 0.31792(8) 0.0283(5) Uani 1 1 d .
N2 N 0.83754(9) 0.7295(2) 0.18276(7) 0.0215(4) Uani 1 1 d .
N11 N 0.78147(9) 0.1536(2) 0.11746(8) 0.0266(5) Uani 1 1 d .
N22 N 1.22992(10) -0.2777(3) 0.39360(8) 0.0312(5) Uani 1 1 d .
C1 C 1.39611(13) 0.3663(5) 0.38845(10) 0.0694(10) Uani 1 1 d .
C2 C 1.31728(12) 0.2808(4) 0.36560(10) 0.0428(7) Uani 1 1 d .
C3 C 1.25931(12) 0.2573(4) 0.40399(9) 0.0387(7) Uani 1 1 d .
H3A H 1.2691 0.2813 0.4465 0.046 Uiso 1 1 calc R
C4 C 1.18695(12) 0.1984(3) 0.37950(10) 0.0328(6) Uani 1 1 d .
H4A H 1.1479 0.1820 0.4055 0.039 Uiso 1 1 calc R
C5 C 1.22904(12) 0.1817(3) 0.27949(9) 0.0295(6) Uani 1 1 d .
H5A H 1.2185 0.1549 0.2372 0.035 Uiso 1 1 calc R
C6 C 1.30135(12) 0.2383(3) 0.30269(9) 0.0309(6) Uani 1 1 d .
H6A H 1.3403 0.2486 0.2763 0.037 Uiso 1 1 calc R
C7 C 1.09207(12) 0.1139(3) 0.29055(10) 0.0318(6) Uani 1 1 d .
H7A H 1.0653 0.0471 0.3214 0.038 Uiso 1 1 calc R
H7B H 1.0948 0.0295 0.2552 0.038 Uiso 1 1 calc R
C8 C 1.04763(11) 0.2911(3) 0.26986(9) 0.0283(5) Uani 1 1 d .
C9 C 1.00269(13) 0.3821(3) 0.30974(9) 0.0324(6) Uani 1 1 d .
H9A H 1.0003 0.3342 0.3497 0.039 Uiso 1 1 calc R
C10 C 0.96091(12) 0.5447(3) 0.29094(10) 0.0310(6) Uani 1 1 d .
H10A H 0.9311 0.6061 0.3183 0.037 Uiso 1 1 calc R
C11 C 0.96381(11) 0.6154(3) 0.23096(9) 0.0251(5) Uani 1 1 d .
C12 C 1.00910(12) 0.5228(3) 0.19098(10) 0.0318(6) Uani 1 1 d .
H12A H 1.0114 0.5702 0.1509 0.038 Uiso 1 1 calc R
C13 C 1.05061(12) 0.3624(3) 0.20946(10) 0.0349(6) Uani 1 1 d .
H13A H 1.0806 0.3013 0.1821 0.042 Uiso 1 1 calc R
C14 C 0.91637(11) 0.7883(3) 0.20973(10) 0.0281(5) Uani 1 1 d .
H14A H 0.9122 0.8728 0.2448 0.034 Uiso 1 1 calc R
H14B H 0.9420 0.8572 0.1787 0.034 Uiso 1 1 calc R
C15 C 0.78080(11) 0.7108(3) 0.22010(9) 0.0237(5) Uani 1 1 d .
H15A H 0.7900 0.7430 0.2620 0.028 Uiso 1 1 calc R
C16 C 0.70917(11) 0.6443(3) 0.19694(9) 0.0226(5) Uani 1 1 d .
H16A H 0.6696 0.6340 0.2228 0.027 Uiso 1 1 calc R
C17 C 0.69632(11) 0.5925(3) 0.13447(8) 0.0211(5) Uani 1 1 d .
C18 C 0.75524(11) 0.6149(3) 0.09670(9) 0.0253(5) Uani 1 1 d .
H18A H 0.7473 0.5838 0.0546 0.030 Uiso 1 1 calc R
C19 C 0.82595(11) 0.6837(3) 0.12192(9) 0.0244(5) Uani 1 1 d .
H19A H 0.8660 0.6987 0.0967 0.029 Uiso 1 1 calc R
C20 C 0.61802(10) 0.5100(3) 0.10899(8) 0.0201(5) Uani 1 1 d .

loop_
_atom_site_aniso_label
_atom_site_aniso_U_11
_atom_site_aniso_U_22
_atom_site_aniso_U_33
_atom_site_aniso_U_23
_atom_site_aniso_U_13
_atom_site_aniso_U_12
Zn1 0.01673(14) 0.03184(16) 0.01738(13) -0.00204(13) 0.00043(12) -0.00225(14)
Zn2 0.0213(2) 0.0303(4) 0.0181(2) -0.0021(3) 0.00361(19) -0.0100(4)
Zn21 0.0213(2) 0.0303(4) 0.0181(2) -0.0021(3) 0.00361(19) -0.0100(4)
O1W 0.0302(7) 0.0728(11) 0.0281(7) 0.0060(8) 0.0042(6) -0.0179(8)
O1 0.0383(9) 0.514(5) 0.0215(9) -0.0184(19) 0.0014(8) -0.1077(18)
O2W 0.0318(7) 0.0288(7) 0.0276(7) -0.0009(6) -0.0004(6) 0.0013(6)
O2 0.0278(8) 0.0635(10) 0.0449(8) -0.0228(8) -0.0060(7) 0.0022(8)
O3 0.0194(6) 0.0348(8) 0.0242(6) 0.0021(6) 0.0016(6) -0.0044(6)
O4 0.0199(6) 0.0316(7) 0.0204(6) -0.0032(6) -0.0011(5) 0.0017(6)
O4W 0.0383(11) 0.190(3) 0.0601(11) -0.0778(16) 0.0294(9) -0.0462(16)
O4WA 0.0383(11) 0.190(3) 0.0601(11) -0.0778(16) 0.0294(9) -0.0462(16)
O5W 0.0270(7) 0.0314(8) 0.0449(8) -0.0043(7) -0.0040(7) 0.0020(6)
O11 0.0288(8) 0.0566(10) 0.0425(8) 0.0023(8) -0.0062(7) -0.0016(8)
O12 0.0355(8) 0.0726(11) 0.0313(7) 0.0004(8) 0.0129(6) 0.0109(8)
O13 0.0222(7) 0.0404(8) 0.0349(7) -0.0020(7) 0.0076(6) -0.0033(6)
O21 0.0429(8) 0.0920(13) 0.0719(10) -0.0344(10) 0.0347(8) -0.0279(9)
O22 0.1489(16) 0.0895(14) 0.0333(8) -0.0194(9) 0.0476(9) -0.0564(13)
O23 0.0419(10) 0.0963(15) 0.0966(14) -0.0306(13) -0.0274(10) 0.0232(10)
N1 0.0227(8) 0.0270(9) 0.0338(8) 0.0074(8) -0.0039(7) 0.0037(7)
N2 0.0182(7) 0.0197(8) 0.0257(7) 0.0000(7) -0.0029(6) -0.0014(7)
N11 0.0234(8) 0.0260(9) 0.0301(8) 0.0040(7) 0.0012(7) 0.0042(7)
N22 0.0317(9) 0.0312(9) 0.0317(8) -0.0048(8) 0.0084(8) 0.0056(8)
C1 0.0182(11) 0.160(3) 0.0295(11) -0.0417(14) 0.0006(9) 0.0088(15)
C2 0.0227(10) 0.0731(16) 0.0312(10) -0.0125(11) -0.0041(9) 0.0100(11)
C3 0.0261(10) 0.0659(15) 0.0231(9) -0.0040(11) -0.0021(9) 0.0117(11)
C4 0.0266(10) 0.0402(12) 0.0316(10) 0.0068(10) 0.0033(9) 0.0080(10)
C5 0.0307(10) 0.0295(11) 0.0272(9) 0.0072(9) -0.0027(9) 0.0035(9)
C6 0.0214(9) 0.0422(12) 0.0283(10) 0.0052(10) -0.0020(8) -0.0022(9)
C7 0.0219(10) 0.0300(11) 0.0417(11) 0.0108(10) -0.0059(9) -0.0034(9)
C8 0.0169(9) 0.0301(10) 0.0368(10) 0.0109(9) -0.0034(8) -0.0041(8)
C9 0.0373(11) 0.0348(11) 0.0234(9) 0.0031(9) -0.0056(9) -0.0077(10)
C10 0.0294(11) 0.0312(11) 0.0316(10) -0.0005(9) -0.0012(9) -0.0022(9)
C11 0.0176(9) 0.0233(10) 0.0321(10) 0.0027(9) -0.0080(8) -0.0052(8)
C12 0.0322(11) 0.0338(11) 0.0298(10) 0.0124(9) 0.0045(9) 0.0038(9)
C13 0.0224(10) 0.0422(12) 0.0408(11) 0.0127(10) 0.0063(9) 0.0080(9)
C14 0.0220(9) 0.0259(10) 0.0346(10) 0.0032(9) -0.0060(9) -0.0049(9)
C15 0.0270(10) 0.0205(9) 0.0233(9) -0.0017(8) 0.0008(8) -0.0008(8)
C16 0.0209(9) 0.0232(10) 0.0239(9) 0.0006(8) 0.0026(8) -0.0007(8)
C17 0.0200(9) 0.0189(9) 0.0234(9) 0.0057(8) -0.0023(8) 0.0009(8)
C18 0.0219(9) 0.0336(11) 0.0197(8) 0.0052(9) -0.0008(8) 0.0016(9)
C19 0.0194(9) 0.0320(10) 0.0218(9) 0.0049(8) 0.0015(8) -0.0016(8)
C20 0.0156(8) 0.0193(9) 0.0247(9) -0.0001(8) -0.0012(8) 0.0030(8)

loop_
_atom_type_symbol
_atom_type_description
_atom_type_scat_dispersion_real
_atom_type_scat_dispersion_imag
_atom_type_scat_source
C C 0.0033 0.0016 'International Tables Vol C Tables 4.2.6.8 and 6.1.1.4'
H H 0.0000 0.0000 'International Tables Vol C Tables 4.2.6.8 and 6.1.1.4'
N N 0.0061 0.0033 'International Tables Vol C Tables 4.2.6.8 and 6.1.1.4'
O O 0.0106 0.0060 'International Tables Vol C Tables 4.2.6.8 and 6.1.1.4'
Zn Zn 0.2839 1.4301 'International Tables Vol C Tables 4.2.6.8 and 6.1.1.4'

loop_
_geom_angle_atom_site_label_1
_geom_angle_atom_site_label_2
_geom_angle_atom_site_label_3
_geom_angle
_geom_angle_site_symmetry_1
_geom_angle_site_symmetry_3
O4 Zn1 O4 180.00(7) . 3_665
O4 Zn1 O1W 91.36(6) . .
O4 Zn1 O1W 88.64(6) 3_665 .
O4 Zn1 O1W 88.64(6) . 3_665
O4 Zn1 O1W 91.36(6) 3_665 3_665
O1W Zn1 O1W 180.00(12) . 3_665
O4 Zn1 O2W 93.53(5) . 3_665
O4 Zn1 O2W 86.47(5) 3_665 3_665
O1W Zn1 O2W 89.55(6) . 3_665
O1W Zn1 O2W 90.45(6) 3_665 3_665
O4 Zn1 O2W 86.47(5) . .
O4 Zn1 O2W 93.53(5) 3_665 .
O1W Zn1 O2W 90.45(6) . .
O1W Zn1 O2W 89.55(6) 3_665 .
O2W Zn1 O2W 180.00(10) 3_665 .
Zn21 Zn2 Zn21 180.00(9) 3_866 .
Zn21 Zn2 O4WA 87.7(3) 3_866 3_866
Zn21 Zn2 O4WA 92.3(3) . 3_866
Zn21 Zn2 O4WA 92.3(3) 3_866 .
Zn21 Zn2 O4WA 87.7(3) . .
O4WA Zn2 O4WA 180.000(2) 3_866 .
Zn21 Zn2 O3W 42.23(11) 3_866 3_866
Zn21 Zn2 O3W 137.77(12) . 3_866
O4WA Zn2 O3W 118.2(3) 3_866 3_866
O4WA Zn2 O3W 61.8(3) . 3_866
Zn21 Zn2 O3W 137.77(12) 3_866 .
Zn21 Zn2 O3W 42.23(11) . .
O4WA Zn2 O3W 61.8(3) 3_866 .
O4WA Zn2 O3W 118.2(3) . .
O3W Zn2 O3W 180.00(19) 3_866 .
Zn21 Zn2 O1 110.35(12) 3_866 3_866
Zn21 Zn2 O1 69.65(12) . 3_866
O4WA Zn2 O1 85.2(2) 3_866 3_866
O4WA Zn2 O1 94.8(2) . 3_866
O3W Zn2 O1 83.74(14) 3_866 3_866
O3W Zn2 O1 96.26(14) . 3_866
Zn21 Zn2 O1 69.65(12) 3_866 .
Zn21 Zn2 O1 110.35(12) . .
O4WA Zn2 O1 94.8(2) 3_866 .
O4WA Zn2 O1 85.2(2) . .
O3W Zn2 O1 96.26(14) 3_866 .
O3W Zn2 O1 83.74(14) . .
O1 Zn2 O1 180.000(1) 3_866 .
Zn21 Zn2 O4W 51.52(9) 3_866 3_866
Zn21 Zn2 O4W 128.48(9) . 3_866
O4WA Zn2 O4W 36.2(3) 3_866 3_866
O4WA Zn2 O4W 143.8(3) . 3_866
O3W Zn2 O4W 85.92(13) 3_866 3_866
O3W Zn2 O4W 94.08(13) . 3_866
O1 Zn2 O4W 97.55(10) 3_866 3_866
O1 Zn2 O4W 82.45(10) . 3_866
Zn21 Zn2 O4W 128.48(9) 3_866 .
Zn21 Zn2 O4W 51.52(9) . .
O4WA Zn2 O4W 143.8(3) 3_866 .
O4WA Zn2 O4W 36.2(3) . .
O3W Zn2 O4W 94.08(13) 3_866 .
O3W Zn2 O4W 85.92(13) . .
O1 Zn2 O4W 82.45(10) 3_866 .
O1 Zn2 O4W 97.55(10) . .
O4W Zn2 O4W 180.000(1) 3_866 .
Zn2 Zn21 O3W 116.09(15) . .
Zn2 Zn21 Zn21 0.00(6) . 3_866
O3W Zn21 Zn21 116.09(15) . 3_866
Zn2 Zn21 O4W 107.78(12) . .
O3W Zn21 O4W 119.92(16) . .
Zn21 Zn21 O4W 107.78(12) 3_866 .
Zn2 Zn21 O4WA 67.3(3) . .
O3W Zn21 O4WA 142.1(2) . .
Zn21 Zn21 O4WA 67.3(3) 3_866 .
O4W Zn21 O4WA 40.5(3) . .
Zn2 Zn21 O1 87.46(14) . 3_866
O3W Zn21 O1 122.79(16) . 3_866
Zn21 Zn21 O1 87.46(14) 3_866 3_866
O4W Zn21 O1 97.11(10) . 3_866
O4WA Zn21 O1 94.5(2) . 3_866
Zn2 Zn21 O4WA 63.5(3) . 3_866
O3W Zn21 O4WA 66.1(3) . 3_866
Zn21 Zn21 O4WA 63.5(3) 3_866 3_866
O4W Zn21 O4WA 171.2(3) . 3_866
O4WA Zn21 O4WA 130.78(17) . 3_866
O1 Zn21 O4WA 83.5(2) 3_866 3_866
Zn2 Zn21 O3WA 146.99(15) . .
O3W Zn21 O3WA 31.17(19) . .
Zn21 Zn21 O3WA 146.99(15) 3_866 .
O4W Zn21 O3WA 95.26(16) . .
O4WA Zn21 O3WA 131.7(3) . .
O1 Zn21 O3WA 113.33(18) 3_866 .
O4WA Zn21 O3WA 92.5(3) 3_866 .
C1 O1 Zn21 136.9(2) . 3_866
C1 O1 Zn2 122.4(3) . .
Zn21 O1 Zn2 22.89(4) 3_866 .
O3WA O3W Zn21 109.7(3) . .
O3WA O3W Zn2 131.2(3) . .
Zn21 O3W Zn2 21.68(6) . .
O3W O3WA Zn21 39.1(2) . .
C20 O4 Zn1 125.73(12) . .
O4WA O4W Zn21 74.8(3) . .
O4WA O4W Zn2 54.1(3) . .
Zn21 O4W Zn2 20.70(4) . .
O4W O4WA Zn2 89.7(4) . .
O4W O4WA Zn21 64.7(3) . .
Zn2 O4WA Zn21 25.01(10) . .
O4W O4WA Zn21 113.9(5) . 3_866
Zn2 O4WA Zn21 24.21(10) . 3_866
Zn21 O4WA Zn21 49.22(17) . 3_866
C4 N1 C5 120.97(17) . .
C4 N1 C7 120.09(17) . .
C5 N1 C7 118.91(17) . .
C15 N2 C19 121.11(16) . .
C15 N2 C14 119.62(16) . .
C19 N2 C14 119.12(16) . .
O11 N11 O12 120.51(17) . .
O11 N11 O13 119.88(16) . .
O12 N11 O13 119.60(15) . .
O23 N22 O21 120.34(19) . .
O23 N22 O22 119.3(2) . .
O21 N22 O22 120.28(19) . .
O2 C1 O1 127.8(2) . .
O2 C1 C2 118.9(2) . .
O1 C1 C2 113.1(3) . .
C3 C2 C6 118.5(2) . .
C3 C2 C1 122.5(2) . .
C6 C2 C1 118.8(2) . .
C4 C3 C2 119.98(19) . .
C4 C3 H3A 120.0 . .
C2 C3 H3A 120.0 . .
N1 C4 C3 120.2(2) . .
N1 C4 H4A 119.9 . .
C3 C4 H4A 119.9 . .
N1 C5 C6 119.98(18) . .
N1 C5 H5A 120.0 . .
C6 C5 H5A 120.0 . .
C5 C6 C2 120.3(2) . .
C5 C6 H6A 119.8 . .
C2 C6 H6A 119.8 . .
N1 C7 C8 110.43(17) . .
N1 C7 H7A 109.6 . .
C8 C7 H7A 109.6 . .
N1 C7 H7B 109.6 . .
C8 C7 H7B 109.6 . .
H7A C7 H7B 108.1 . .
C9 C8 C13 119.58(19) . .
C9 C8 C7 120.20(19) . .
C13 C8 C7 120.21(19) . .
C8 C9 C10 120.67(19) . .
C8 C9 H9A 119.7 . .
C10 C9 H9A 119.7 . .
C9 C10 C11 119.8(2) . .
C9 C10 H10A 120.1 . .
C11 C10 H10A 120.1 . .
C12 C11 C10 119.26(18) . .
C12 C11 C14 120.89(18) . .
C10 C11 C14 119.83(18) . .
C13 C12 C11 121.1(2) . .
C13 C12 H12A 119.4 . .
C11 C12 H12A 119.4 . .
C12 C13 C8 119.6(2) . .
C12 C13 H13A 120.2 . .
C8 C13 H13A 120.2 . .
N2 C14 C11 110.34(16) . .
N2 C14 H14A 109.6 . .
C11 C14 H14A 109.6 . .
N2 C14 H14B 109.6 . .
C11 C14 H14B 109.6 . .
H14A C14 H14B 108.1 . .
N2 C15 C16 120.52(17) . .
N2 C15 H15A 119.7 . .
C16 C15 H15A 119.7 . .
C15 C16 C17 119.37(18) . .
C15 C16 H16A 120.3 . .
C17 C16 H16A 120.3 . .
C18 C17 C16 119.16(17) . .
C18 C17 C20 121.09(16) . .
C16 C17 C20 119.74(17) . .
C19 C18 C17 119.36(17) . .
C19 C18 H18A 120.3 . .
C17 C18 H18A 120.3 . .
N2 C19 C18 120.45(18) . .
N2 C19 H19A 119.8 . .
C18 C19 H19A 119.8 . .
O3 C20 O4 127.68(17) . .
O3 C20 C17 116.73(16) . .
O4 C20 C17 115.58(16) . .

loop_
_geom_bond_atom_site_label_1
_geom_bond_atom_site_label_2
_geom_bond_distance
_geom_bond_site_symmetry_2
Zn1 O4 2.0365(13) .
Zn1 O4 2.0365(13) 3_665
Zn1 O1W 2.1212(16) .
Zn1 O1W 2.1212(16) 3_665
Zn1 O2W 2.1233(15) 3_665
Zn1 O2W 2.1233(15) .
Zn2 Zn21 0.8288(8) 3_866
Zn2 Zn21 0.8288(8) .
Zn2 O4WA 1.809(7) 3_866
Zn2 O4WA 1.809(7) .
Zn2 O3W 2.015(4) 3_866
Zn2 O3W 2.015(4) .
Zn2 O1 2.129(3) 3_866
Zn2 O1 2.129(3) .
Zn2 O4W 2.233(3) 3_866
Zn2 O4W 2.233(3) .
Zn21 O3W 1.508(4) .
Zn21 Zn21 1.6577(15) 3_866
Zn21 O4W 1.836(3) .
Zn21 O4WA 1.959(7) .
Zn21 O1 1.998(2) 3_866
Zn21 O4WA 2.020(8) 3_866
Zn21 O3WA 2.249(5) .
O1 C1 1.269(3) .
O1 Zn21 1.998(2) 3_866
O2 C1 1.215(3) .
O3 C20 1.242(2) .
O3W O3WA 1.237(6) .
O4 C20 1.262(2) .
O4W O4WA 1.318(10) .
O4WA Zn21 2.020(8) 3_866
O11 N11 1.239(2) .
O12 N11 1.247(2) .
O13 N11 1.258(2) .
O21 N22 1.212(2) .
O22 N22 1.237(2) .
O23 N22 1.210(2) .
N1 C4 1.348(3) .
N1 C5 1.353(3) .
N1 C7 1.501(3) .
N2 C15 1.341(3) .
N2 C19 1.346(2) .
N2 C14 1.489(2) .
C1 C2 1.528(3) .
C2 C3 1.377(3) .
C2 C6 1.389(3) .
C3 C4 1.375(3) .
C3 H3A 0.9300 .
C4 H4A 0.9300 .
C5 C6 1.362(3) .
C5 H5A 0.9300 .
C6 H6A 0.9300 .
C7 C8 1.506(3) .
C7 H7A 0.9700 .
C7 H7B 0.9700 .
C8 C9 1.375(3) .
C8 C13 1.401(3) .
C9 C10 1.389(3) .
C9 H9A 0.9300 .
C10 C11 1.391(3) .
C10 H10A 0.9300 .
C11 C12 1.386(3) .
C11 C14 1.509(3) .
C12 C13 1.372(3) .
C12 H12A 0.9300 .
C13 H13A 0.9300 .
C14 H14A 0.9700 .
C14 H14B 0.9700 .
C15 C16 1.373(3) .
C15 H15A 0.9300 .
C16 C17 1.391(3) .
C16 H16A 0.9300 .
C17 C18 1.380(3) .
C17 C20 1.527(3) .
C18 C19 1.378(3) .
C18 H18A 0.9300 .
C19 H19A 0.9300 .
